data_1551424
loop_
_publ_author_name
'Ren-Wu Huang'
'Yong-Sheng Wei'
'Xi-Yan Dong'
'Xiao-Hui Wu'
'Chen-Xia Du'
'Shuang-Quan Zang'
'Thomas C. W. Mak'

_publ_section_title
;
 Hypersensitive dual-function luminescence switching of a
 silver-chalcogenolate cluster-based metal-organic framework
;
_journal_name_full 'Nature Chemistry'
_journal_page_first 689
_journal_page_last 697
_journal_paper_doi 10.1038/nchem.2718
_journal_volume 9
_journal_year 2017
_chemical_absolute_configuration ad
_chemical_formula_moiety 'C80 H104 Ag12 F12 N8 O8 S8, 4(C2 H6 O)'
_chemical_formula_sum 'C88 H128 Ag12 F12 N8 O12 S8'
_chemical_formula_weight 3268.90
_space_group_crystal_system tetragonal
_space_group_IT_number 121
_space_group_name_Hall 'I -4 2'
_space_group_name_H-M_alt 'I -4 2 m'
_atom_sites_solution_hydrogens mixed
_atom_sites_solution_primary direct
_cell_angle_alpha 90
_cell_angle_beta 90
_cell_angle_gamma 90
_cell_formula_units_Z 2
_cell_length_a 17.2793(3)
_cell_length_b 17.2793(3)
_cell_length_c 19.8246(6)
_cell_measurement_reflns_used 5327
_cell_measurement_temperature 100.01(10)
_cell_measurement_theta_max 72.2850
_cell_measurement_theta_min 3.6260
_cell_volume 5919.1(2)
_computing_cell_refinement 'CrysAlisPro 1.171.39.7b (Rigaku OD, 2015)'
_computing_data_collection 'CrysAlisPro 1.171.39.7b (Rigaku OD, 2015)'
_computing_data_reduction 'CrysAlisPro 1.171.39.7b (Rigaku OD, 2015)'
_computing_molecular_graphics 'Olex2 (Dolomanov et al., 2009)'
_computing_publication_material 'Olex2 (Dolomanov et al., 2009)'
_computing_structure_refinement 'ShelXL (Sheldrick, 2015)'
_computing_structure_solution 'ShelXS (Sheldrick, 2008)'
_diffrn_ambient_environment N~2~
_diffrn_ambient_temperature 100.01(10)
_diffrn_detector 'CCD plate'
_diffrn_measured_fraction_theta_full 0.998
_diffrn_measured_fraction_theta_max 0.988
_diffrn_measurement_details
;
List of Runs (angles in degrees, time in seconds):

  # Type    Start    End  Width  t~exp~   \w     \q     \k     \f   Frames
--------------------------------------------------------------------------
  1  \w    -43.00  26.00   0.50    0.80    --   45.50 -77.00  30.00  138
  2  \w     51.00  78.00   0.50    3.00    --  100.10 -82.00   0.00   54
  3  \w    105.00 144.00   0.50    3.00    --  100.10 -82.00   0.00   78
  4  \w     80.00 114.00   0.50    0.80    --   45.50  77.00 120.00   68
  5  \w     89.00 117.00   0.50    0.80    --   45.50  82.00   0.00   56
  6  \w     89.00 189.00   0.50    3.00    --  100.10  82.00-150.00  200
  7  \w    150.00 183.00   0.50    3.00    --  100.10  82.00 -60.00   66
  8  \w     94.00 188.00   0.50    3.00    --  100.10  82.00  30.00  188
  9  \w     88.00 151.00   0.50    3.00    --  100.10  82.00 -90.00  126
;
_diffrn_measurement_device 'four-circle diffractometer'
_diffrn_measurement_device_type 'XtaLAB Pro: Kappa single'
_diffrn_measurement_method '\w scans'
_diffrn_orient_matrix_type 'CrysAlisPro convention (1999,Acta A55,543-557)'
_diffrn_orient_matrix_UB_11 -0.0056406000
_diffrn_orient_matrix_UB_12 0.0793478000
_diffrn_orient_matrix_UB_13 0.0350015000
_diffrn_orient_matrix_UB_21 -0.0496351000
_diffrn_orient_matrix_UB_22 0.0305954000
_diffrn_orient_matrix_UB_23 -0.0587430000
_diffrn_orient_matrix_UB_31 -0.0739885000
_diffrn_orient_matrix_UB_32 -0.0265347000
_diffrn_orient_matrix_UB_33 0.0368270000
_diffrn_radiation_monochromator graphite
_diffrn_radiation_probe x-ray
_diffrn_radiation_type CuK\a
_diffrn_radiation_wavelength 1.54184
_diffrn_reflns_av_R_equivalents 0.0441
_diffrn_reflns_av_unetI/netI 0.0497
_diffrn_reflns_Laue_measured_fraction_full 0.998
_diffrn_reflns_Laue_measured_fraction_max 0.988
_diffrn_reflns_limit_h_max 18
_diffrn_reflns_limit_h_min -21
_diffrn_reflns_limit_k_max 20
_diffrn_reflns_limit_k_min -20
_diffrn_reflns_limit_l_max 23
_diffrn_reflns_limit_l_min -24
_diffrn_reflns_number 9046
_diffrn_reflns_point_group_measured_fraction_full 0.979
_diffrn_reflns_point_group_measured_fraction_max 0.955
_diffrn_reflns_theta_full 66.750
_diffrn_reflns_theta_max 72.648
_diffrn_reflns_theta_min 3.393
_diffrn_source MM007HF-DW
_diffrn_source_type 'Microfocus Rotating Anode X-ray Source'
_exptl_absorpt_coefficient_mu 17.474
_exptl_absorpt_correction_T_max 0.441
_exptl_absorpt_correction_T_min 0.164
_exptl_absorpt_correction_type analytical
_exptl_absorpt_process_details
;
CrysAlisPro 1.171.39.7b (Rigaku Oxford Diffraction, 2015)
Analytical numeric absorption correction using a multifaceted crystal
			model based on expressions derived by R.C. Clark & J.S. Reid.
(Clark, R. C. & Reid, J. S. (1995). Acta Cryst. A51, 887-897)
Empirical absorption correction using spherical harmonics,
 implemented in SCALE3 ABSPACK scaling algorithm.
;
_exptl_crystal_colour colourless
_exptl_crystal_colour_primary colourless
_exptl_crystal_density_diffrn 1.834
_exptl_crystal_description block
_exptl_crystal_F_000 3216
_exptl_crystal_size_max 0.139
_exptl_crystal_size_mid 0.114
_exptl_crystal_size_min 0.075
_refine_diff_density_max 1.015
_refine_diff_density_min -1.099
_refine_diff_density_rms 0.117
_refine_ls_abs_structure_details
;
 Flack x determined using 1163 quotients [(I+)-(I-)]/[(I+)+(I-)]
 (Parsons, Flack and Wagner, Acta Cryst. B69 (2013) 249-259).
;
_refine_ls_abs_structure_Flack -0.003(13)
_refine_ls_extinction_coef .
_refine_ls_extinction_method none
_refine_ls_goodness_of_fit_ref 1.036
_refine_ls_hydrogen_treatment constr
_refine_ls_matrix_type full
_refine_ls_number_parameters 221
_refine_ls_number_reflns 2959
_refine_ls_number_restraints 48
_refine_ls_restrained_S_all 1.058
_refine_ls_R_factor_all 0.0419
_refine_ls_R_factor_gt 0.0403
_refine_ls_shift/su_max 0.001
_refine_ls_shift/su_mean 0.000
_refine_ls_structure_factor_coef Fsqd
_refine_ls_weighting_details 'w=1/[\s^2^(Fo^2^)+(0.0476P)^2^+34.4922P] where P=(Fo^2^+2Fc^2^)/3'
_refine_ls_weighting_scheme calc
_refine_ls_wR_factor_gt 0.1038
_refine_ls_wR_factor_ref 0.1052
_reflns_Friedel_coverage 0.757
_reflns_Friedel_fraction_full 0.956
_reflns_Friedel_fraction_max 0.915
_reflns_number_gt 2832
_reflns_number_total 2959
_reflns_threshold_expression 'I > 2\s(I)'
_cod_data_source_file nchem.2718-s11.cif
_cod_data_source_block ag12bpy_etoh
_cod_original_cell_volume 5919.2(3)
_cod_database_code 1551424
_chemical_oxdiff_formula 'C80 H104 O8 N8 S8 F12 Ag12'
_chemical_oxdiff_usercomment st
_shelx_space_group_comment
;
The symmetry employed for this shelxl refinement is uniquely defined
by the following loop, which should always be used as a source of
symmetry information in preference to the above space-group names.
They are only intended as comments.
;
_reflns_odcompleteness_completeness 100.00
_reflns_odcompleteness_iscentric 1
_reflns_odcompleteness_theta 66.97
_olex2_refinement_description
;
1. Fixed Uiso
 At 1.2 times of:
  All C(H) groups, All C(H,H) groups
 At 1.5 times of:
  All C(H,H,H) groups, All O(H) groups
2. Restrained distances
 C15-C14
 1.53 with sigma of 0.01
 C5-C4 \\sim C6-C4
 with sigma of 0.01
 F3-C8 \\sim F2-C8 \\sim F1-C8
 with sigma of 0.01
 O2-C7 \\sim O1-C7
 with sigma of 0.01
3. Uiso/Uaniso restraints and constraints
Uanis(C3) \\sim Ueq, Uanis(C4) \\sim Ueq, Uanis(C6) \\sim Ueq, Uanis(C15) \\sim
Ueq: with sigma of 0.005 and sigma for terminal atoms of 0.01
Uanis(F1) \\sim Ueq, Uanis(F2) \\sim Ueq, Uanis(F3) \\sim Ueq: with sigma of
0.01 and sigma for terminal atoms of 0.02
4. Others
 Fixed Sof: Ag3(0.25) H2A(0.5) H2B(0.5) H2C(0.5) H6A(0.5) H6B(0.5) H6C(0.5)
 O1(0.5) O2(0.5) C7(0.5) C8(0.5) F1(0.5) F2(0.5) F3(0.5) O3(0.5) H3(0.5)
 C14(0.5) H14A(0.5) H14B(0.5) C15(0.5) H15A(0.5) H15B(0.5) H15C(0.5)
5.a Riding coordinates:
 C6(H6A,H6B,H6C), C15(H15A,H15B,H15C)
5.b Secondary CH2 refined with riding coordinates:
 C14(H14A,H14B)
5.c Aromatic/amide H refined with riding coordinates:
 C9(H9), C10(H10), C12(H12), C13(H13)
5.d Idealised Me refined as rotating group:
 C2(H2A,H2B,H2C), C3(H3A,H3B,H3C), C5(H5A,H5B,H5C)
5.e Idealised tetrahedral OH refined as rotating group:
Comments:The trifluoroacetate was disordered due to the symmetry. 
"PART -1" was used to suppress the symmetry according to 
the chemistry with 0.5 occupancy. The C-F and C-O distances 
were restrained to be similar with "SADI". The ADPs of fluorine 
atoms were restrained using "ISOR 0.01 0.02". The t-butyl mercaptan 
anions were also disordered, however, the related atoms were not 
split but restrained using "ISOR" and "SADI". The ethanol was 
assigned from a difference Fourier map; however, the ethanol
locates around special position, and the space group symmetry 
has a large influence on its geometry. Therefore, geometry restraint 
with "DFIX" command and the ADP restraints with "ISOR" commands
were applied to this molecule.
 O3(H3)
;

loop_
_space_group_symop_operation_xyz
'x, y, z'
'y, -x, -z'
'-x, -y, z'
'-y, x, -z'
'x, -y, -z'
'-x, y, -z'
'-y, -x, z'
'y, x, z'
'x+1/2, y+1/2, z+1/2'
'y+1/2, -x+1/2, -z+1/2'
'-x+1/2, -y+1/2, z+1/2'
'-y+1/2, x+1/2, -z+1/2'
'x+1/2, -y+1/2, -z+1/2'
'-x+1/2, y+1/2, -z+1/2'
'-y+1/2, -x+1/2, z+1/2'
'y+1/2, x+1/2, z+1/2'

loop_
_atom_site_label
_atom_site_type_symbol
_atom_site_fract_x
_atom_site_fract_y
_atom_site_fract_z
_atom_site_U_iso_or_equiv
_atom_site_adp_type
_atom_site_occupancy
_atom_site_site_symmetry_order
_atom_site_calc_flag
_atom_site_refinement_flags_posn
_atom_site_refinement_flags_adp
_atom_site_refinement_flags_occupancy
_atom_site_disorder_assembly
_atom_site_disorder_group
Ag1 Ag 0.500000 0.500000 0.20447(5) 0.0275(2) Uani 1 4 d S T P C .
Ag2 Ag 0.66102(3) 0.47149(4) 0.16589(6) 0.0523(3) Uani 1 1 d . . . . .
Ag3 Ag 0.58493(9) 0.500000 0.000000 0.0318(3) Uani 0.5 2 d S T P . .
S1 S 0.59876(11) 0.59876(11) 0.19927(15) 0.0327(6) Uani 1 2 d S T P C .
C1 C 0.6252(6) 0.6252(6) 0.2877(8) 0.073(6) Uani 1 2 d S T P . .
C2 C 0.5791(6) 0.5791(6) 0.3397(9) 0.059(4) Uani 1 2 d S T P C .
H2A H 0.604588 0.582626 0.383726 0.088 Uiso 0.5 1 calc GR . . A -1
H2B H 0.576404 0.524719 0.325712 0.088 Uiso 0.5 1 calc GR . . A -1
H2C H 0.526574 0.600221 0.343012 0.088 Uiso 0.5 1 calc GR . . A -1
C3 C 0.7110(10) 0.6090(13) 0.2954(9) 0.099(5) Uani 1 1 d . U . . .
H3A H 0.728635 0.627894 0.339445 0.148 Uiso 1 1 calc GR . . . .
H3B H 0.739549 0.635631 0.259567 0.148 Uiso 1 1 calc GR . . . .
H3C H 0.720196 0.553204 0.292283 0.148 Uiso 1 1 calc GR . . . .
S2 S 0.60176(13) 0.39824(13) 0.07034(17) 0.0545(10) Uani 1 2 d S T P C .
C4 C 0.6714(6) 0.3286(6) 0.0303(6) 0.050(3) Uani 1 2 d DS TU P . .
C5 C 0.6252(8) 0.2734(8) -0.0110(9) 0.083(5) Uani 1 1 d D . . . .
H5A H 0.591928 0.242508 0.018648 0.125 Uiso 1 1 calc GR . . . .
H5B H 0.660284 0.238982 -0.035733 0.125 Uiso 1 1 calc GR . . . .
H5C H 0.593130 0.302207 -0.043059 0.125 Uiso 1 1 calc GR . . . .
C6 C 0.7137(8) 0.2863(8) 0.0849(10) 0.093(6) Uani 1 2 d DS TU P C .
H6A H 0.687751 0.295170 0.125776 0.139 Uiso 0.5 1 d R . . B -1
H6B H 0.716280 0.231830 0.075616 0.139 Uiso 0.5 1 d R . . B -1
H6C H 0.766841 0.305990 0.088466 0.139 Uiso 0.5 1 d R . . B -1
O1 O 0.6936(11) 0.3711(15) 0.2461(11) 0.087(7) Uani 0.5 1 d D . . C -1
O2 O 0.5867(8) 0.3256(9) 0.2924(10) 0.056(4) Uani 0.5 1 d D . . C -1
C7 C 0.6548(8) 0.3430(12) 0.2910(7) 0.041(4) Uani 0.5 1 d D . . C -1
C8 C 0.7033(9) 0.3236(8) 0.3526(9) 0.046(6) Uani 0.5 1 d D . . C -1
F1 F 0.7193(13) 0.2485(9) 0.3529(10) 0.108(9) Uani 0.5 1 d D U . C -1
F2 F 0.670(4) 0.342(4) 0.4101(6) 0.102(11) Uani 0.5 1 d D U . C -1
F3 F 0.7681(10) 0.3624(14) 0.3596(11) 0.101(6) Uani 0.5 1 d D U . C -1
N1 N 0.7956(4) 0.4828(5) 0.1665(7) 0.065(3) Uani 1 1 d . . . . .
C9 C 0.8429(6) 0.4236(6) 0.1830(9) 0.070(4) Uani 1 1 d . . . . .
H9 H 0.819773 0.376776 0.197824 0.084 Uiso 1 1 calc R . . . .
C10 C 0.9222(6) 0.4264(6) 0.1797(8) 0.065(4) Uani 1 1 d . . . . .
H10 H 0.952633 0.382345 0.190418 0.078 Uiso 1 1 calc R . . . .
C11 C 0.9573(4) 0.4968(6) 0.1600(7) 0.054(3) Uani 1 1 d . . . . .
C12 C 0.9097(6) 0.5583(6) 0.1450(7) 0.053(3) Uani 1 1 d . . . . .
H12 H 0.930916 0.606672 0.131843 0.064 Uiso 1 1 calc R . . . .
C13 C 0.8299(5) 0.5484(6) 0.1494(8) 0.056(3) Uani 1 1 d . . . . .
H13 H 0.797876 0.591660 0.139478 0.068 Uiso 1 1 calc R . . . .
O3 O 0.5211(11) 0.2294(10) 0.3914(10) 0.068(5) Uani 0.5 1 d . . . D -1
H3 H 0.553761 0.257386 0.371641 0.101 Uiso 0.5 1 calc GR . . D -1
C14 C 0.503(2) 0.2615(16) 0.4542(14) 0.082(8) Uani 0.5 1 d D . . D -1
H14A H 0.461099 0.299719 0.449374 0.098 Uiso 0.5 1 calc R . . D -1
H14B H 0.549383 0.288463 0.472565 0.098 Uiso 0.5 1 calc R . . D -1
C15 C 0.479(3) 0.197(2) 0.502(3) 0.127(15) Uani 0.5 1 d D U . D -1
H15A H 0.433251 0.212307 0.525770 0.191 Uiso 0.5 1 d R . . D -1
H15B H 0.466671 0.153567 0.473860 0.191 Uiso 0.5 1 d R . . D -1
H15C H 0.518951 0.182587 0.532350 0.191 Uiso 0.5 1 d R . . D -1

loop_
_atom_site_aniso_label
_atom_site_aniso_U_11
_atom_site_aniso_U_22
_atom_site_aniso_U_33
_atom_site_aniso_U_23
_atom_site_aniso_U_13
_atom_site_aniso_U_12
Ag1 0.0208(3) 0.0208(3) 0.0408(5) 0.000 0.000 -0.0019(4)
Ag2 0.0204(3) 0.0282(3) 0.1084(6) 0.0100(4) 0.0036(4) 0.0017(2)
Ag3 0.0236(7) 0.0275(7) 0.0442(8) 0.0055(8) 0.000 0.000
S1 0.0286(8) 0.0286(8) 0.0408(13) -0.0019(8) -0.0019(8) -0.0105(11)
C1 0.087(10) 0.087(10) 0.047(8) -0.009(4) -0.009(4) -0.061(12)
C2 0.062(6) 0.062(6) 0.052(8) -0.003(5) -0.003(5) -0.027(8)
C3 0.075(8) 0.154(12) 0.068(7) 0.006(8) -0.011(7) -0.055(8)
S2 0.0639(16) 0.0639(16) 0.0357(15) 0.0019(8) -0.0019(8) 0.0424(19)
C4 0.053(4) 0.053(4) 0.044(5) 0.002(3) -0.002(3) 0.019(5)
C5 0.083(9) 0.063(8) 0.104(12) -0.043(8) 0.004(8) 0.033(7)
C6 0.101(8) 0.101(8) 0.076(10) -0.004(5) 0.004(5) 0.059(9)
O1 0.060(11) 0.120(17) 0.080(12) 0.052(12) 0.023(9) 0.048(12)
O2 0.034(8) 0.048(9) 0.084(11) 0.011(8) -0.023(8) -0.004(7)
C7 0.02(2) 0.06(3) 0.040(7) -0.02(2) -0.008(18) 0.010(6)
C8 0.034(10) 0.050(13) 0.055(10) 0.002(8) -0.004(8) -0.003(10)
F1 0.140(19) 0.064(11) 0.120(12) 0.034(9) -0.050(11) 0.018(13)
F2 0.13(2) 0.12(2) 0.057(6) -0.005(13) -0.022(13) -0.018(18)
F3 0.058(9) 0.124(15) 0.121(13) 0.001(11) -0.036(9) -0.030(10)
N1 0.016(3) 0.032(4) 0.146(9) 0.015(6) -0.005(5) 0.007(3)
C9 0.020(4) 0.030(5) 0.160(14) 0.013(6) -0.005(6) -0.004(4)
C10 0.023(4) 0.037(5) 0.136(13) 0.014(6) -0.004(6) 0.005(4)
C11 0.019(4) 0.030(4) 0.114(8) -0.002(7) 0.002(5) 0.003(3)
C12 0.024(5) 0.031(5) 0.105(9) 0.005(5) -0.001(5) -0.003(4)
C13 0.020(4) 0.026(5) 0.123(10) 0.007(5) -0.007(5) 0.002(3)
O3 0.061(11) 0.048(9) 0.094(12) 0.008(9) 0.017(9) -0.005(8)
C14 0.09(2) 0.070(16) 0.083(16) -0.001(14) 0.037(18) 0.002(17)
C15 0.13(2) 0.131(18) 0.123(17) -0.002(14) 0.008(14) 0.008(12)

loop_
_atom_type_symbol
_atom_type_description
_atom_type_scat_dispersion_real
_atom_type_scat_dispersion_imag
_atom_type_scat_source
C C 0.0181 0.0091 'International Tables Vol C Tables 4.2.6.8 and 6.1.1.4'
H H 0.0000 0.0000 'International Tables Vol C Tables 4.2.6.8 and 6.1.1.4'
Ag Ag 0.1306 4.2820 'International Tables Vol C Tables 4.2.6.8 and 6.1.1.4'
F F 0.0727 0.0534 'International Tables Vol C Tables 4.2.6.8 and 6.1.1.4'
N N 0.0311 0.0180 'International Tables Vol C Tables 4.2.6.8 and 6.1.1.4'
O O 0.0492 0.0322 'International Tables Vol C Tables 4.2.6.8 and 6.1.1.4'
S S 0.3331 0.5567 'International Tables Vol C Tables 4.2.6.8 and 6.1.1.4'

loop_
_exptl_crystal_face_index_h
_exptl_crystal_face_index_k
_exptl_crystal_face_index_l
_exptl_crystal_face_perp_dist
-11 0 -1 0.0717
11 1 0 0.0559
0 -5 11 0.0375
0 5 -11 0.0375
-10 0 6 0.0609
10 0 -6 0.0609
-1 -11 -2 0.0598
2 11 1 0.0612
0 -7 -10 0.0512
1 7 10 0.0380
-1 0 13 0.0340
-3 -1 -12 0.0402
-1 11 -3 0.0592
1 0 13 0.0314

loop_
_geom_angle_atom_site_label_1
_geom_angle_atom_site_label_2
_geom_angle_atom_site_label_3
_geom_angle
_geom_angle_site_symmetry_1
_geom_angle_site_symmetry_3
Ag2 Ag1 Ag2 104.58(3) 7_665 3_665
Ag2 Ag1 Ag2 67.16(3) 3_665 8
Ag2 Ag1 Ag2 149.71(6) 7_665 8
Ag2 Ag1 Ag2 67.16(3) 7_665 .
Ag2 Ag1 Ag2 104.58(3) 8 .
Ag2 Ag1 Ag2 149.71(6) 3_665 .
S1 Ag1 Ag2 122.78(3) . 3_665
S1 Ag1 Ag2 55.69(2) 3_665 7_665
S1 Ag1 Ag2 55.69(2) . .
S1 Ag1 Ag2 55.69(2) 3_665 3_665
S1 Ag1 Ag2 122.78(3) . 7_665
S1 Ag1 Ag2 55.69(2) . 8
S1 Ag1 Ag2 122.78(3) 3_665 8
S1 Ag1 Ag2 122.78(3) 3_665 .
S1 Ag1 S1 175.11(15) . 3_665
Ag1 Ag2 Ag2 56.420(14) . 7_665
S1 Ag2 Ag1 51.88(6) . .
S1 Ag2 Ag2 108.26(6) . 7_665
S2 Ag2 Ag1 83.90(7) . .
S2 Ag2 Ag2 49.59(5) . 7_665
S2 Ag2 S1 117.61(10) . .
O1 Ag2 Ag1 99.8(4) . .
O1 Ag2 Ag2 70.0(6) . 7_665
O1 Ag2 S1 123.3(6) . .
O1 Ag2 S2 103.3(7) . .
N1 Ag2 Ag1 158.7(3) . .
N1 Ag2 Ag2 139.8(2) . 7_665
N1 Ag2 S1 110.4(2) . .
N1 Ag2 S2 117.1(3) . .
N1 Ag2 O1 79.9(6) . .
Ag3 Ag3 Ag3 45.0 2_565 3_665
Ag3 Ag3 Ag3 45.0 4_655 3_665
Ag3 Ag3 Ag3 90.0 2_565 4_655
Ag3 Ag3 S2 129.82(9) 2_565 4_655
Ag3 Ag3 S2 129.82(9) 4_655 .
Ag3 Ag3 S2 62.71(5) 2_565 .
Ag3 Ag3 S2 62.71(5) 4_655 4_655
S2 Ag3 Ag3 97.39(7) 4_655 3_665
S2 Ag3 Ag3 97.39(7) . 3_665
S2 Ag3 S2 165.23(13) . 4_655
Ag1 S1 Ag2 72.43(6) . 8
Ag1 S1 Ag2 72.43(6) . .
Ag2 S1 Ag2 131.88(12) 8 .
C1 S1 Ag1 107.8(5) . .
C1 S1 Ag2 110.67(13) . 8
C1 S1 Ag2 110.67(13) . .
C2 C1 S1 112.2(10) . .
C3 C1 S1 106.8(10) . .
C3 C1 S1 106.8(10) 8 .
C3 C1 C2 110.3(11) . .
C3 C1 C2 110.3(11) 8 .
C3 C1 C3 110.4(19) . 8
C1 C2 H2A 109.5 . .
C1 C2 H2B 109.5 . .
C1 C2 H2C 109.5 . .
H2A C2 H2B 109.5 . .
H2A C2 H2C 109.5 . .
H2B C2 H2C 109.5 . .
C1 C3 H3A 109.5 . .
C1 C3 H3B 109.5 . .
C1 C3 H3C 109.5 . .
H3A C3 H3B 109.5 . .
H3A C3 H3C 109.5 . .
H3B C3 H3C 109.5 . .
Ag2 S2 Ag2 80.81(10) . 7_665
Ag3 S2 Ag2 136.11(15) . 7_665
Ag3 S2 Ag2 136.11(15) 2_565 .
Ag3 S2 Ag2 97.25(7) 2_565 7_665
Ag3 S2 Ag2 97.25(7) . .
Ag3 S2 Ag3 54.58(10) 2_565 .
C4 S2 Ag2 112.5(3) . 7_665
C4 S2 Ag2 112.5(3) . .
C4 S2 Ag3 108.7(3) . .
C4 S2 Ag3 108.7(3) . 2_565
C5 C4 S2 107.5(8) 7_665 .
C5 C4 S2 107.5(8) . .
C5 C4 C5 112.6(17) 7_665 .
C5 C4 C6 110.2(10) 7_665 .
C5 C4 C6 110.2(10) . .
C6 C4 S2 108.7(11) . .
C4 C5 H5A 109.5 . .
C4 C5 H5B 109.5 . .
C4 C5 H5C 109.5 . .
H5A C5 H5B 109.5 . .
H5A C5 H5C 109.5 . .
H5B C5 H5C 109.5 . .
C4 C6 H6A 108.1 . .
C4 C6 H6B 111.3 . .
C4 C6 H6C 109.9 . .
H6A C6 H6B 110.3 . .
H6A C6 H6C 109.1 . .
H6B C6 H6C 108.0 . .
C7 O1 Ag2 129.7(13) . .
O1 C7 C8 111.8(15) . .
O2 C7 O1 130.6(18) . .
O2 C7 C8 117.5(13) . .
F1 C8 C7 109.5(14) . .
F2 C8 C7 113.6(15) . .
F2 C8 F1 109(3) . .
F3 C8 C7 116.3(16) . .
F3 C8 F1 108.8(19) . .
F3 C8 F2 99(4) . .
C9 N1 Ag2 122.8(6) . .
C13 N1 Ag2 121.0(6) . .
C13 N1 C9 116.1(8) . .
N1 C9 H9 117.7 . .
N1 C9 C10 124.5(10) . .
C10 C9 H9 117.7 . .
C9 C10 H10 120.9 . .
C9 C10 C11 118.2(10) . .
C11 C10 H10 120.9 . .
C10 C11 C11 119.5(11) . 3_765
C12 C11 C10 117.8(8) . .
C12 C11 C11 122.6(11) . 3_765
C11 C12 H12 120.5 . .
C11 C12 C13 119.0(9) . .
C13 C12 H12 120.5 . .
N1 C13 C12 124.3(9) . .
N1 C13 H13 117.8 . .
C12 C13 H13 117.8 . .
C14 O3 H3 109.5 . .
O3 C14 H14A 109.9 . .
O3 C14 H14B 109.9 . .
O3 C14 C15 109(3) . .
H14A C14 H14B 108.3 . .
C15 C14 H14A 109.9 . .
C15 C14 H14B 109.9 . .
C14 C15 H15A 109.7 . .
C14 C15 H15B 106.2 . .
C14 C15 H15C 112.4 . .
H15A C15 H15B 109.0 . .
H15A C15 H15C 110.7 . .
H15B C15 H15C 108.7 . .

loop_
_geom_bond_atom_site_label_1
_geom_bond_atom_site_label_2
_geom_bond_distance
_geom_bond_site_symmetry_2
Ag1 Ag2 2.9272(7) 7_665
Ag1 Ag2 2.9272(7) .
Ag1 Ag2 2.9272(7) 3_665
Ag1 Ag2 2.9272(7) 8
Ag1 S1 2.416(3) 3_665
Ag1 S1 2.416(3) .
Ag2 Ag2 3.2380(12) 7_665
Ag2 S1 2.5360(13) .
Ag2 S2 2.498(3) .
Ag2 O1 2.419(17) .
Ag2 N1 2.334(7) .
Ag3 Ag3 2.935(3) 3_665
Ag3 Ag3 2.075(2) 2_565
Ag3 Ag3 2.075(2) 4_655
Ag3 S2 2.263(3) .
Ag3 S2 2.263(3) 4_655
S1 C1 1.868(16) .
C1 C2 1.53(2) .
C1 C3 1.52(2) .
C1 C3 1.52(2) 8
C2 H2A 0.9800 .
C2 H2B 0.9800 .
C2 H2C 0.9800 .
C3 H3A 0.9800 .
C3 H3B 0.9800 .
C3 H3C 0.9800 .
S2 C4 1.876(15) .
C4 C5 1.490(14) 7_665
C4 C5 1.490(14) .
C4 C6 1.496(16) .
C5 H5A 0.9800 .
C5 H5B 0.9800 .
C5 H5C 0.9800 .
C6 H6A 0.9386 .
C6 H6B 0.9605 .
C6 H6C 0.9821 .
O1 C7 1.217(14) .
O2 C7 1.214(15) .
C7 C8 1.52(2) .
C8 F1 1.327(15) .
C8 F2 1.316(15) .
C8 F3 1.312(14) .
N1 C9 1.348(13) .
N1 C13 1.324(13) .
C9 H9 0.9500 .
C9 C10 1.372(14) .
C10 H10 0.9500 .
C10 C11 1.414(15) .
C11 C11 1.479(16) 3_765
C11 C12 1.376(15) .
C12 H12 0.9500 .
C12 C13 1.392(13) .
C13 H13 0.9500 .
O3 H3 0.8400 .
O3 C14 1.40(3) .
C14 H14A 0.9900 .
C14 H14B 0.9900 .
C14 C15 1.521(14) .
C15 H15A 0.9568 .
C15 H15B 0.9555 .
C15 H15C 0.9554 .

loop_
_geom_torsion_atom_site_label_1
_geom_torsion_atom_site_label_2
_geom_torsion_atom_site_label_3
_geom_torsion_atom_site_label_4
_geom_torsion
_geom_torsion_site_symmetry_1
_geom_torsion_site_symmetry_2
_geom_torsion_site_symmetry_3
_geom_torsion_site_symmetry_4
Ag1 S1 C1 C2 0.000(2) . . . .
Ag1 S1 C1 C3 120.9(11) . . . .
Ag1 S1 C1 C3 -120.9(11) . . . 8
Ag2 S1 C1 C2 -77.4(2) . . . .
Ag2 S1 C1 C2 77.4(2) 8 . . .
Ag2 S1 C1 C3 43.5(12) . . . .
Ag2 S1 C1 C3 -43.5(12) 8 . . 8
Ag2 S1 C1 C3 -161.7(10) 8 . . .
Ag2 S1 C1 C3 161.7(10) . . . 8
Ag2 S2 C4 C5 -74.7(10) . . . 7_665
Ag2 S2 C4 C5 74.7(10) 7_665 . . .
Ag2 S2 C4 C5 163.8(9) . . . .
Ag2 S2 C4 C5 -163.8(9) 7_665 . . 7_665
Ag2 S2 C4 C6 44.56(14) . . . .
Ag2 S2 C4 C6 -44.55(14) 7_665 . . .
Ag2 O1 C7 O2 40(4) . . . .
Ag2 O1 C7 C8 -144.0(18) . . . .
Ag2 N1 C9 C10 175.5(14) . . . .
Ag2 N1 C13 C12 -176.3(12) . . . .
Ag3 S2 C4 C5 -89.7(9) . . . .
Ag3 S2 C4 C5 -31.8(10) 2_565 . . .
Ag3 S2 C4 C5 31.8(10) . . . 7_665
Ag3 S2 C4 C5 89.7(9) 2_565 . . 7_665
Ag3 S2 C4 C6 -151.06(9) 2_565 . . .
Ag3 S2 C4 C6 151.06(9) . . . .
O1 C7 C8 F1 -100(2) . . . .
O1 C7 C8 F2 138(4) . . . .
O1 C7 C8 F3 24(3) . . . .
O2 C7 C8 F1 77(2) . . . .
O2 C7 C8 F2 -46(5) . . . .
O2 C7 C8 F3 -160(2) . . . .
N1 C9 C10 C11 2(3) . . . .
C9 N1 C13 C12 3(2) . . . .
C9 C10 C11 C11 176.3(12) . . . 3_765
C9 C10 C11 C12 0(2) . . . .
C10 C11 C12 C13 0(2) . . . .
C11 C11 C12 C13 -176.8(10) 3_765 . . .
C11 C12 C13 N1 -1(2) . . . .
C13 N1 C9 C10 -3(3) . . . .

loop_
_exptl_oxdiff_crystal_face_indexfrac_h
_exptl_oxdiff_crystal_face_indexfrac_k
_exptl_oxdiff_crystal_face_indexfrac_l
_exptl_oxdiff_crystal_face_x
_exptl_oxdiff_crystal_face_y
_exptl_oxdiff_crystal_face_z
-11.0000 0.0000 -0.9964 0.0272 0.6045 0.7772
11.0000 1.0000 -0.0036 0.0172 -0.5152 -0.8405
0.0000 -5.0000 11.0005 -0.0117 -0.7992 0.5378
-0.0000 5.0000 -11.0005 0.0117 0.7992 -0.5378
-10.0000 -0.0000 6.0034 0.2665 0.1437 0.9610
10.0000 0.0000 -6.0034 -0.2665 -0.1437 -0.9610
-1.0000 -11.0000 -1.9993 -0.9372 -0.1695 0.2922
2.0000 11.0000 0.9990 0.8965 0.1786 -0.4031
-0.0000 -7.0000 -10.0000 -0.9054 0.3733 -0.1825
1.0000 7.0000 9.9997 0.8998 -0.4229 0.1085
-1.0000 -0.0000 13.0007 0.4607 -0.7141 0.5528
-3.0000 -1.0000 -11.9993 -0.4824 0.8232 -0.1934
-1.0000 11.0000 -3.0002 0.7735 0.5624 -0.3284
1.0000 -0.0000 13.0000 0.4494 -0.8133 0.4048
